data_7026558
loop_
_publ_author_name
'Singh, Amit Pratap'
'Ali, Afsar'
'Gupta, Rajeev'

_publ_section_title
;
 Cobalt complexes as the building blocks: {Co3+-Zn2+} heterobimetallic
 networks and their properties.
;
_journal_issue 35
_journal_name_full 'Dalton transactions (Cambridge, England : 2003)'
_journal_page_first 8135
_journal_page_last 8138
_journal_paper_doi 10.1039/c0dt00511h
_journal_volume 39
_journal_year 2010
_chemical_formula_moiety 'C204 H144 Co6 N60 O30 Zn5, 6(N O3), 8(O)'
_chemical_formula_sum 'C204 H144 Co6 N66 O56 Zn5'
_chemical_formula_weight 5096.28
_chemical_name_systematic
;
?
;
_space_group_IT_number 148
_symmetry_cell_setting trigonal
_symmetry_space_group_name_Hall '-R 3'
_symmetry_space_group_name_H-M 'R -3 :H'
_atom_sites_solution_hydrogens geom
_atom_sites_solution_primary direct
_atom_sites_solution_secondary difmap
_audit_creation_method SHELXL-97
_cell_angle_alpha 90.00
_cell_angle_beta 90.00
_cell_angle_gamma 120.00
_cell_formula_units_Z 3
_cell_length_a 38.9152(14)
_cell_length_b 38.9152(14)
_cell_length_c 14.4944(7)
_cell_measurement_reflns_used 9903
_cell_measurement_temperature 293(2)
_cell_measurement_theta_max 28.4
_cell_measurement_theta_min 1.9
_cell_volume 19009.4(13)
_computing_cell_refinement 'Bruker SAINT'
_computing_data_collection 'Bruker APEX2'
_computing_data_reduction 'Bruker SAINT'
_computing_structure_refinement 'SHELXL-97 (Sheldrick, 1997)'
_computing_structure_solution 'SHELXL-97 (Sheldrick, 1997)'
_diffrn_ambient_temperature 293(2)
_diffrn_measured_fraction_theta_full 0.985
_diffrn_measured_fraction_theta_max 0.985
_diffrn_measurement_device_type 'Bruker APEX-II CCD'
_diffrn_measurement_method '\f and \w scans'
_diffrn_radiation_monochromator graphite
_diffrn_radiation_source 'fine-focus sealed tube'
_diffrn_radiation_type MoK\a
_diffrn_radiation_wavelength 0.71073
_diffrn_reflns_av_R_equivalents 0.1181
_diffrn_reflns_av_sigmaI/netI 0.0785
_diffrn_reflns_limit_h_max 50
_diffrn_reflns_limit_h_min -52
_diffrn_reflns_limit_k_max 51
_diffrn_reflns_limit_k_min -50
_diffrn_reflns_limit_l_max 19
_diffrn_reflns_limit_l_min -19
_diffrn_reflns_number 148473
_diffrn_reflns_theta_full 28.39
_diffrn_reflns_theta_max 28.39
_diffrn_reflns_theta_min 1.85
_exptl_absorpt_coefficient_mu 0.930
_exptl_absorpt_correction_T_max 0.903
_exptl_absorpt_correction_T_min 0.828
_exptl_absorpt_correction_type multi-scan
_exptl_absorpt_process_details 'SADABS (Sheldrick, 1996)'
_exptl_crystal_colour Green
_exptl_crystal_density_diffrn 1.336
_exptl_crystal_density_method 'not measured'
_exptl_crystal_description Block
_exptl_crystal_F_000 7770
_exptl_crystal_size_max 0.324
_exptl_crystal_size_mid 0.168
_exptl_crystal_size_min 0.109
_platon_squeeze_details ' ?'
_refine_diff_density_max 1.919
_refine_diff_density_min -1.650
_refine_diff_density_rms 0.182
_refine_ls_extinction_method none
_refine_ls_goodness_of_fit_ref 1.138
_refine_ls_hydrogen_treatment mixed
_refine_ls_matrix_type full
_refine_ls_number_parameters 517
_refine_ls_number_reflns 10468
_refine_ls_number_restraints 0
_refine_ls_restrained_S_all 1.138
_refine_ls_R_factor_all 0.1614
_refine_ls_R_factor_gt 0.0957
_refine_ls_shift/su_max 0.000
_refine_ls_shift/su_mean 0.000
_refine_ls_structure_factor_coef Fsqd
_refine_ls_weighting_details 'calc w=1/[\s^2^(Fo^2^)+(0.2000P)^2^+0.0000P] where P=(Fo^2^+2Fc^2^)/3'
_refine_ls_weighting_scheme calc
_refine_ls_wR_factor_gt 0.2756
_refine_ls_wR_factor_ref 0.3291
_reflns_number_gt 5960
_reflns_number_total 10468
_reflns_threshold_expression >2sigma(I)
_cod_data_source_file c0dt00511h.txt
_cod_data_source_block 3a
_cod_depositor_comments
;
The following automatic conversions were performed:

'_symmetry_cell_setting' value 'Trigonal' changed to 'trigonal'
according to /home/saulius/struct/CIF-dictionaries/cif_core.dic
dictionary named 'cif_core.dic' version 2.4.2 from 2011-04-26.

Automatic conversion script
Id: cif_fix_values 1891 2012-01-12 08:04:46Z andrius 
;
_cod_original_sg_symbol_H-M 'R -3'
_cod_database_code 7026558

loop_
_symmetry_equiv_pos_as_xyz
'x, y, z'
'-y, x-y, z'
'-x+y, -x, z'
'x+2/3, y+1/3, z+1/3'
'-y+2/3, x-y+1/3, z+1/3'
'-x+y+2/3, -x+1/3, z+1/3'
'x+1/3, y+2/3, z+2/3'
'-y+1/3, x-y+2/3, z+2/3'
'-x+y+1/3, -x+2/3, z+2/3'
'-x, -y, -z'
'y, -x+y, -z'
'x-y, x, -z'
'-x+2/3, -y+1/3, -z+1/3'
'y+2/3, -x+y+1/3, -z+1/3'
'x-y+2/3, x+1/3, -z+1/3'
'-x+1/3, -y+2/3, -z+2/3'
'y+1/3, -x+y+2/3, -z+2/3'
'x-y+1/3, x+2/3, -z+2/3'

loop_
_atom_site_label
_atom_site_type_symbol
_atom_site_fract_x
_atom_site_fract_y
_atom_site_fract_z
_atom_site_U_iso_or_equiv
_atom_site_adp_type
_atom_site_occupancy
_atom_site_symmetry_multiplicity
_atom_site_calc_flag
_atom_site_refinement_flags
Zn1 Zn 0.3333 0.1667 0.6667 0.0252(3) Uani 1 2 d S
Zn2 Zn 0.0000 0.0000 0.3109(2) 0.1032(9) Uani 1 3 d S
Co Co 0.21530(2) 0.04885(2) 0.25470(5) 0.0291(2) Uani 1 1 d .
O1 O 0.13278(16) -0.01998(17) 0.0681(4) 0.0663(15) Uani 1 1 d .
O2 O 0.31818(15) 0.04799(18) 0.2702(4) 0.0606(14) Uani 1 1 d .
O3 O 0.18260(15) 0.19381(15) 0.4837(3) 0.0478(12) Uani 1 1 d .
O4 O 0.2214(2) 0.15093(17) 0.1781(3) 0.0747(19) Uani 1 1 d .
O5 O 0.1664(7) 0.0690(11) 0.7282(17) 0.33(2) Uani 1 1 d .
O6 O 0.121(2) 0.0055(13) 0.699(3) 0.62(5) Uani 1 1 d .
O7 O 0.1278(8) 0.0407(7) 0.8624(16) 0.354(18) Uani 1 1 d .
N1 N 0.16289(15) 0.02099(15) 0.1926(4) 0.0388(12) Uani 1 1 d .
N2 N 0.27059(14) 0.06683(13) 0.2905(3) 0.0303(10) Uani 1 1 d .
N3 N 0.18769(14) 0.19905(14) 0.6432(3) 0.0303(10) Uani 1 1 d .
N4 N 0.22819(17) 0.09551(15) 0.1793(3) 0.0387(12) Uani 1 1 d .
N5 N 0.22627(15) 0.01953(14) 0.1703(3) 0.0324(10) Uani 1 1 d .
N6 N 0.20542(15) 0.07797(14) 0.3409(3) 0.0352(11) Uani 1 1 d .
N7 N 0.31637(13) 0.13453(13) 0.5342(3) 0.0294(10) Uani 1 1 d .
N8 N 0.28484(13) 0.17966(13) 0.6557(3) 0.0282(10) Uani 1 1 d .
N9 N 0.0550(2) 0.0113(2) 0.2700(7) 0.079(2) Uani 1 1 d .
N10 N 0.26399(19) 0.10551(16) -0.0969(4) 0.0481(14) Uani 1 1 d .
N11 N 0.144(3) 0.045(2) 0.760(4) 0.62(6) Uani 1 1 d .
C1 C 0.2412(3) -0.0246(2) 0.0489(5) 0.057(2) Uani 1 1 d .
H1 H 0.2465 -0.0396 0.0077 0.069 Uiso 1 1 calc R
C2 C 0.2056(2) -0.0249(2) 0.0429(5) 0.0509(17) Uani 1 1 d .
H2 H 0.1869 -0.0397 -0.0021 0.061 Uiso 1 1 calc R
C3 C 0.19874(19) -0.00207(17) 0.1076(4) 0.0366(13) Uani 1 1 d .
C4 C 0.26063(19) 0.02045(18) 0.1761(4) 0.0397(14) Uani 1 1 d .
C5 C 0.2689(2) -0.0022(2) 0.1150(5) 0.0544(18) Uani 1 1 d .
H5 H 0.2928 -0.0022 0.1189 0.065 Uiso 1 1 calc R
C6 C 0.1610(2) -0.0007(2) 0.1191(5) 0.0466(16) Uani 1 1 d .
C7 C 0.28665(18) 0.04661(19) 0.2516(4) 0.0392(14) Uani 1 1 d .
C9 C 0.1274(2) 0.0197(2) 0.2198(6) 0.0536(18) Uani 1 1 d .
C10 C 0.1060(4) 0.0291(5) 0.1640(10) 0.123(5) Uani 1 1 d .
H10 H 0.1149 0.0378 0.1043 0.148 Uiso 1 1 calc R
C11 C 0.0711(4) 0.0262(6) 0.1935(13) 0.144(7) Uani 1 1 d .
H11 H 0.0587 0.0358 0.1549 0.173 Uiso 1 1 calc R
C12 C 0.0769(3) 0.0066(4) 0.3305(10) 0.105(4) Uani 1 1 d .
H12 H 0.0680 0.0012 0.3912 0.127 Uiso 1 1 calc R
C13 C 0.1126(3) 0.0090(3) 0.3095(7) 0.074(2) Uani 1 1 d .
H13 H 0.1265 0.0037 0.3540 0.089 Uiso 1 1 calc R
C14 C 0.28895(17) 0.09008(16) 0.3707(4) 0.0322(12) Uani 1 1 d .
C15 C 0.29419(19) 0.12835(17) 0.3780(4) 0.0372(13) Uani 1 1 d .
H15 H 0.2891 0.1400 0.3276 0.045 Uiso 1 1 calc R
C16 C 0.30675(17) 0.14837(16) 0.4592(4) 0.0336(12) Uani 1 1 d .
H16 H 0.3088 0.1732 0.4632 0.040 Uiso 1 1 calc R
C17 C 0.31388(16) 0.09871(16) 0.5245(4) 0.0305(12) Uani 1 1 d .
H17 H 0.3219 0.0890 0.5736 0.037 Uiso 1 1 calc R
C18 C 0.30020(17) 0.07598(16) 0.4464(4) 0.0322(12) Uani 1 1 d .
H18 H 0.2984 0.0513 0.4440 0.039 Uiso 1 1 calc R
C19 C 0.2022(3) 0.1347(2) 0.3791(5) 0.066(2) Uani 1 1 d .
H19 H 0.2035 0.1584 0.3620 0.079 Uiso 1 1 calc R
C20 C 0.2071(2) 0.1116(2) 0.3150(5) 0.0470(16) Uani 1 1 d .
C21 C 0.2187(2) 0.1213(2) 0.2153(4) 0.0486(17) Uani 1 1 d .
C22 C 0.2399(2) 0.09983(17) 0.0863(4) 0.0392(14) Uani 1 1 d .
C23 C 0.2740(2) 0.0999(2) 0.0631(4) 0.0457(16) Uani 1 1 d .
H23 H 0.2902 0.0986 0.1085 0.055 Uiso 1 1 calc R
C24 C 0.2840(2) 0.1019(2) -0.0291(5) 0.0493(17) Uani 1 1 d .
H24 H 0.3066 0.1005 -0.0438 0.059 Uiso 1 1 calc R
C25 C 0.2311(3) 0.1056(2) -0.0742(5) 0.059(2) Uani 1 1 d .
H25 H 0.2159 0.1075 -0.1214 0.071 Uiso 1 1 calc R
C26 C 0.2179(3) 0.1029(2) 0.0154(5) 0.0524(18) Uani 1 1 d .
H26 H 0.1946 0.1033 0.0278 0.063 Uiso 1 1 calc R
C27 C 0.28670(19) 0.21024(18) 0.6064(5) 0.0406(14) Uani 1 1 d .
H27 H 0.3101 0.2271 0.5753 0.049 Uiso 1 1 calc R
C28 C 0.25497(19) 0.21734(19) 0.6006(5) 0.0427(15) Uani 1 1 d .
H28 H 0.2573 0.2383 0.5650 0.051 Uiso 1 1 calc R
C29 C 0.22123(17) 0.19408(16) 0.6461(4) 0.0296(12) Uani 1 1 d .
C30 C 0.21883(18) 0.16266(19) 0.6983(5) 0.0418(15) Uani 1 1 d .
H30 H 0.1961 0.1462 0.7320 0.050 Uiso 1 1 calc R
C31 C 0.25083(18) 0.15679(19) 0.6987(4) 0.0397(14) Uani 1 1 d .
H31 H 0.2484 0.1352 0.7315 0.048 Uiso 1 1 calc R
C32 C 0.1708(2) 0.19766(18) 0.5594(4) 0.0379(14) Uani 1 1 d .
C33 C 0.13363(19) 0.1988(2) 0.5716(4) 0.0399(14) Uani 1 1 d .
C34 C 0.1063(2) 0.1932(3) 0.5043(5) 0.056(2) Uani 1 1 d .
H34 H 0.1101 0.1882 0.4435 0.068 Uiso 1 1 calc R
C35 C 0.0732(3) 0.1952(3) 0.5302(6) 0.073(3) Uani 1 1 d .
H35 H 0.0544 0.1918 0.4859 0.087 Uiso 1 1 calc R
O1W O 0.29671(12) 0.11259(13) 0.7349(3) 0.0314(9) Uani 1 1 d .
O2W O 0.0000 0.0000 0.5000 0.078(5) Uani 1 6 d S
O3W O 0.0000 0.0000 0.0000 0.232(18) Uani 1 6 d S
O4W O 0.2339(3) 0.0473(2) 0.6728(5) 0.122(4) Uani 1 1 d .
H1W1 H 0.282(2) 0.089(3) 0.714(5) 0.05(2) Uiso 1 1 d .
H2W1 H 0.289(2) 0.113(2) 0.789(6) 0.05(2) Uiso 1 1 d .

loop_
_atom_site_aniso_label
_atom_site_aniso_U_11
_atom_site_aniso_U_22
_atom_site_aniso_U_33
_atom_site_aniso_U_23
_atom_site_aniso_U_13
_atom_site_aniso_U_12
Zn1 0.0290(5) 0.0267(4) 0.0204(4) 0.0018(3) 0.0018(3) 0.0143(4)
Zn2 0.0567(7) 0.0567(7) 0.196(3) 0.000 0.000 0.0284(4)
Co 0.0400(5) 0.0281(4) 0.0204(4) -0.0027(3) 0.0002(3) 0.0181(3)
O1 0.059(3) 0.078(4) 0.065(4) -0.032(3) -0.029(3) 0.036(3)
O2 0.050(3) 0.089(4) 0.051(3) -0.032(3) -0.011(2) 0.041(3)
O3 0.075(3) 0.071(3) 0.026(2) -0.013(2) -0.008(2) 0.058(3)
O4 0.159(6) 0.066(3) 0.036(3) 0.007(2) 0.007(3) 0.084(4)
O5 0.209(18) 0.44(4) 0.168(17) 0.05(2) 0.092(15) 0.04(2)
O6 1.04(14) 0.38(5) 0.41(5) -0.15(4) 0.14(7) 0.33(7)
O7 0.33(3) 0.25(2) 0.211(17) 0.071(16) -0.127(18) -0.055(18)
N1 0.041(3) 0.043(3) 0.038(3) -0.012(2) -0.008(2) 0.025(2)
N2 0.038(3) 0.030(2) 0.020(2) -0.0005(18) 0.0019(19) 0.016(2)
N3 0.039(3) 0.040(3) 0.023(2) -0.0061(19) -0.0091(19) 0.028(2)
N4 0.061(3) 0.037(3) 0.025(2) 0.002(2) 0.002(2) 0.030(3)
N5 0.045(3) 0.032(2) 0.021(2) -0.0014(18) 0.001(2) 0.020(2)
N6 0.049(3) 0.031(2) 0.025(2) -0.0068(19) 0.002(2) 0.019(2)
N7 0.032(2) 0.029(2) 0.025(2) 0.0003(18) 0.0008(18) 0.0131(19)
N8 0.034(2) 0.032(2) 0.021(2) -0.0012(18) 0.0012(18) 0.018(2)
N9 0.072(5) 0.064(5) 0.111(7) -0.005(4) -0.005(5) 0.041(4)
N10 0.065(4) 0.045(3) 0.026(3) 0.011(2) 0.010(3) 0.022(3)
N11 1.09(14) 0.94(13) 0.35(5) -0.38(7) -0.50(7) 0.91(13)
C1 0.080(5) 0.061(4) 0.047(4) -0.022(3) 0.004(4) 0.047(4)
C2 0.063(4) 0.048(4) 0.038(4) -0.014(3) -0.001(3) 0.025(3)
C3 0.046(3) 0.030(3) 0.030(3) -0.005(2) 0.001(3) 0.016(3)
C4 0.045(3) 0.039(3) 0.038(3) -0.006(3) 0.004(3) 0.023(3)
C5 0.058(4) 0.070(5) 0.046(4) -0.017(4) 0.005(3) 0.040(4)
C6 0.056(4) 0.053(4) 0.039(4) -0.008(3) -0.012(3) 0.034(3)
C7 0.038(3) 0.043(3) 0.029(3) -0.007(3) 0.004(2) 0.016(3)
C9 0.051(4) 0.057(4) 0.060(5) -0.007(4) -0.005(4) 0.033(4)
C10 0.106(9) 0.199(15) 0.111(9) 0.069(10) 0.025(7) 0.110(10)
C11 0.113(10) 0.217(18) 0.154(14) 0.093(13) 0.042(10) 0.122(12)
C12 0.085(7) 0.151(12) 0.109(9) 0.015(8) 0.020(7) 0.080(8)
C13 0.069(5) 0.097(7) 0.069(6) -0.001(5) 0.004(5) 0.051(5)
C14 0.035(3) 0.031(3) 0.024(3) 0.001(2) 0.006(2) 0.012(2)
C15 0.050(4) 0.027(3) 0.028(3) 0.003(2) -0.008(3) 0.014(3)
C16 0.037(3) 0.025(3) 0.033(3) 0.002(2) 0.000(2) 0.012(2)
C17 0.036(3) 0.029(3) 0.026(3) 0.000(2) 0.001(2) 0.016(2)
C18 0.036(3) 0.025(3) 0.032(3) 0.001(2) 0.002(2) 0.013(2)
C19 0.120(7) 0.057(5) 0.045(4) -0.002(3) 0.009(4) 0.062(5)
C20 0.075(5) 0.043(4) 0.034(3) -0.003(3) -0.001(3) 0.038(4)
C21 0.089(5) 0.044(4) 0.029(3) -0.005(3) -0.002(3) 0.045(4)
C22 0.066(4) 0.031(3) 0.026(3) 0.001(2) 0.002(3) 0.028(3)
C23 0.058(4) 0.050(4) 0.030(3) 0.011(3) 0.001(3) 0.028(3)
C24 0.056(4) 0.047(4) 0.036(4) 0.017(3) 0.015(3) 0.019(3)
C25 0.084(6) 0.072(5) 0.026(3) 0.017(3) 0.004(3) 0.042(4)
C26 0.079(5) 0.058(4) 0.033(3) 0.005(3) 0.000(3) 0.044(4)
C27 0.044(3) 0.035(3) 0.050(4) 0.014(3) 0.014(3) 0.025(3)
C28 0.049(4) 0.040(3) 0.048(4) 0.013(3) 0.009(3) 0.030(3)
C29 0.040(3) 0.034(3) 0.023(3) -0.004(2) -0.007(2) 0.025(3)
C30 0.033(3) 0.044(3) 0.051(4) 0.017(3) 0.009(3) 0.021(3)
C31 0.043(3) 0.046(3) 0.039(3) 0.015(3) 0.010(3) 0.029(3)
C32 0.058(4) 0.040(3) 0.028(3) -0.008(2) -0.007(3) 0.034(3)
C33 0.050(4) 0.052(4) 0.031(3) -0.009(3) -0.013(3) 0.035(3)
C34 0.071(5) 0.092(6) 0.030(3) -0.014(4) -0.019(3) 0.058(5)
C35 0.068(5) 0.128(8) 0.046(5) -0.012(5) -0.024(4) 0.067(6)
O1W 0.033(2) 0.029(2) 0.032(2) 0.0067(17) 0.0051(18) 0.0149(18)
O2W 0.022(3) 0.022(3) 0.189(17) 0.000 0.000 0.0109(16)
O3W 0.21(2) 0.21(2) 0.28(5) 0.000 0.000 0.105(11)
O4W 0.132(6) 0.075(4) 0.052(4) 0.006(3) -0.023(4) -0.028(4)

loop_
_atom_type_symbol
_atom_type_description
_atom_type_scat_dispersion_real
_atom_type_scat_dispersion_imag
_atom_type_scat_source
C C 0.0033 0.0016 'International Tables Vol C Tables 4.2.6.8 and 6.1.1.4'
H H 0.0000 0.0000 'International Tables Vol C Tables 4.2.6.8 and 6.1.1.4'
N N 0.0061 0.0033 'International Tables Vol C Tables 4.2.6.8 and 6.1.1.4'
O O 0.0106 0.0060 'International Tables Vol C Tables 4.2.6.8 and 6.1.1.4'
Co Co 0.3494 0.9721 'International Tables Vol C Tables 4.2.6.8 and 6.1.1.4'
Zn Zn 0.2839 1.4301 'International Tables Vol C Tables 4.2.6.8 and 6.1.1.4'

loop_
_geom_angle_atom_site_label_1
_geom_angle_atom_site_label_2
_geom_angle_atom_site_label_3
_geom_angle
_geom_angle_site_symmetry_1
_geom_angle_site_symmetry_3
O1W Zn1 O1W 179.995(1) . 13_556
O1W Zn1 N8 88.06(16) . 13_556
O1W Zn1 N8 91.95(16) 13_556 13_556
O1W Zn1 N8 91.94(16) . .
O1W Zn1 N8 88.05(16) 13_556 .
N8 Zn1 N8 179.998(1) 13_556 .
O1W Zn1 N7 88.90(18) . .
O1W Zn1 N7 91.10(18) 13_556 .
N8 Zn1 N7 88.86(16) 13_556 .
N8 Zn1 N7 91.14(16) . .
O1W Zn1 N7 91.10(18) . 13_556
O1W Zn1 N7 88.90(18) 13_556 13_556
N8 Zn1 N7 91.14(16) 13_556 13_556
N8 Zn1 N7 88.86(16) . 13_556
N7 Zn1 N7 179.996(1) . 13_556
N9 Zn2 N9 112.0(3) 2 3
N9 Zn2 N9 112.0(3) 2 .
N9 Zn2 N9 112.0(3) 3 .
N6 Co N5 178.4(2) . .
N6 Co N3 81.8(2) . 11_556
N5 Co N3 97.37(19) . 11_556
N6 Co N4 81.0(2) . .
N5 Co N4 99.8(2) . .
N3 Co N4 162.81(19) 11_556 .
N6 Co N2 97.4(2) . .
N5 Co N2 81.2(2) . .
N3 Co N2 87.3(2) 11_556 .
N4 Co N2 95.1(2) . .
N6 Co N1 99.8(2) . .
N5 Co N1 81.7(2) . .
N3 Co N1 94.3(2) 11_556 .
N4 Co N1 88.3(2) . .
N2 Co N1 162.8(2) . .
C6 N1 C9 117.1(6) . .
C6 N1 Co 115.1(4) . .
C9 N1 Co 127.7(4) . .
C7 N2 C14 118.7(5) . .
C7 N2 Co 115.1(4) . .
C14 N2 Co 123.5(4) . .
C32 N3 C29 118.6(5) . .
C32 N3 Co 114.5(4) . 12_556
C29 N3 Co 126.4(3) . 12_556
C21 N4 C22 118.6(5) . .
C21 N4 Co 116.1(4) . .
C22 N4 Co 124.3(4) . .
C4 N5 C3 122.9(5) . .
C4 N5 Co 118.7(4) . .
C3 N5 Co 118.4(4) . .
C20 N6 C33 122.5(5) . 11_556
C20 N6 Co 119.2(4) . .
C33 N6 Co 118.1(4) 11_556 .
C16 N7 C17 115.9(5) . .
C16 N7 Zn1 122.7(4) . .
C17 N7 Zn1 121.4(4) . .
C31 N8 C27 115.7(5) . .
C31 N8 Zn1 119.9(4) . .
C27 N8 Zn1 124.4(4) . .
C11 N9 C12 116.6(10) . .
C11 N9 Zn2 125.4(8) . .
C12 N9 Zn2 117.6(8) . .
C24 N10 C25 116.3(6) . .
O5 N11 O7 129(5) . .
O5 N11 O6 117(5) . .
O7 N11 O6 115(7) . .
C5 C1 C2 121.1(6) . .
C5 C1 H1 119.5 . .
C2 C1 H1 119.5 . .
C1 C2 C3 117.2(6) . .
C1 C2 H2 121.4 . .
C3 C2 H2 121.4 . .
N5 C3 C2 120.4(6) . .
N5 C3 C6 113.2(5) . .
C2 C3 C6 126.3(6) . .
N5 C4 C5 119.5(6) . .
N5 C4 C7 113.4(5) . .
C5 C4 C7 127.1(6) . .
C1 C5 C4 118.9(7) . .
C1 C5 H5 120.6 . .
C4 C5 H5 120.6 . .
O1 C6 N1 128.2(7) . .
O1 C6 C3 120.3(6) . .
N1 C6 C3 111.3(5) . .
O2 C7 N2 128.7(6) . .
O2 C7 C4 120.8(6) . .
N2 C7 C4 110.5(5) . .
C10 C9 C13 114.9(8) . .
C10 C9 N1 123.6(9) . .
C13 C9 N1 121.5(7) . .
C9 C10 C11 121.0(12) . .
C9 C10 H10 119.5 . .
C11 C10 H10 119.5 . .
N9 C11 C10 123.7(12) . .
N9 C11 H11 118.2 . .
C10 C11 H11 118.2 . .
N9 C12 C13 123.4(12) . .
N9 C12 H12 118.3 . .
C13 C12 H12 118.3 . .
C12 C13 C9 118.6(9) . .
C12 C13 H13 120.7 . .
C9 C13 H13 120.7 . .
C18 C14 C15 116.9(5) . .
C18 C14 N2 123.3(5) . .
C15 C14 N2 119.7(5) . .
C16 C15 C14 119.5(5) . .
C16 C15 H15 120.2 . .
C14 C15 H15 120.2 . .
N7 C16 C15 124.2(5) . .
N7 C16 H16 117.9 . .
C15 C16 H16 117.9 . .
N7 C17 C18 123.7(5) . .
N7 C17 H17 118.1 . .
C18 C17 H17 118.1 . .
C17 C18 C14 119.6(5) . .
C17 C18 H18 120.2 . .
C14 C18 H18 120.2 . .
C20 C19 C35 118.5(7) . 11_556
C20 C19 H19 120.7 . .
C35 C19 H19 120.7 11_556 .
N6 C20 C19 119.9(6) . .
N6 C20 C21 112.1(5) . .
C19 C20 C21 127.7(6) . .
O4 C21 N4 127.5(6) . .
O4 C21 C20 121.9(6) . .
N4 C21 C20 110.5(5) . .
C23 C22 C26 117.4(6) . .
C23 C22 N4 119.5(6) . .
C26 C22 N4 123.1(6) . .
C22 C23 C24 118.9(6) . .
C22 C23 H23 120.5 . .
C24 C23 H23 120.5 . .
N10 C24 C23 124.5(7) . .
N10 C24 H24 117.7 . .
C23 C24 H24 117.7 . .
N10 C25 C26 123.9(7) . .
N10 C25 H25 118.1 . .
C26 C25 H25 118.1 . .
C22 C26 C25 118.8(7) . .
C22 C26 H26 120.6 . .
C25 C26 H26 120.6 . .
N8 C27 C28 122.7(6) . .
N8 C27 H27 118.7 . .
C28 C27 H27 118.7 . .
C29 C28 C27 120.1(6) . .
C29 C28 H28 119.9 . .
C27 C28 H28 119.9 . .
C28 C29 C30 118.1(5) . .
C28 C29 N3 123.7(5) . .
C30 C29 N3 118.2(5) . .
C31 C30 C29 118.5(6) . .
C31 C30 H30 120.8 . .
C29 C30 H30 120.8 . .
N8 C31 C30 124.8(5) . .
N8 C31 H31 117.6 . .
C30 C31 H31 117.6 . .
O3 C32 N3 126.7(6) . .
O3 C32 C33 122.7(5) . .
N3 C32 C33 110.4(5) . .
N6 C33 C34 120.2(6) 12_556 .
N6 C33 C32 113.0(5) 12_556 .
C34 C33 C32 126.8(6) . .
C33 C34 C35 117.8(7) . .
C33 C34 H34 121.1 . .
C35 C34 H34 121.1 . .
C34 C35 C19 121.0(7) . 12_556
C34 C35 H35 119.5 . .
C19 C35 H35 119.5 12_556 .
Zn1 O1W H1W1 131(5) . .
Zn1 O1W H2W1 119(5) . .
H1W1 O1W H2W1 108(7) . .

loop_
_geom_bond_atom_site_label_1
_geom_bond_atom_site_label_2
_geom_bond_distance
_geom_bond_site_symmetry_2
Zn1 O1W 2.107(4) .
Zn1 O1W 2.107(4) 13_556
Zn1 N8 2.190(4) 13_556
Zn1 N8 2.190(4) .
Zn1 N7 2.205(5) .
Zn1 N7 2.205(5) 13_556
Zn2 N9 2.047(8) 2
Zn2 N9 2.047(8) 3
Zn2 N9 2.047(8) .
Co N6 1.851(5) .
Co N5 1.862(5) .
Co N3 1.949(4) 11_556
Co N4 1.957(5) .
Co N2 1.971(5) .
Co N1 1.984(5) .
O1 C6 1.221(8) .
O2 C7 1.231(8) .
O3 C32 1.226(7) .
O4 C21 1.229(8) .
O5 N11 1.02(11) .
O6 N11 1.60(7) .
O7 N11 1.59(7) .
N1 C6 1.338(8) .
N1 C9 1.412(9) .
N2 C7 1.349(8) .
N2 C14 1.426(7) .
N3 C32 1.368(7) .
N3 C29 1.412(7) .
N3 Co 1.949(4) 12_556
N4 C21 1.335(8) .
N4 C22 1.405(8) .
N5 C4 1.323(8) .
N5 C3 1.334(8) .
N6 C20 1.334(8) .
N6 C33 1.340(8) 11_556
N7 C16 1.347(7) .
N7 C17 1.355(7) .
N8 C31 1.324(7) .
N8 C27 1.359(7) .
N9 C11 1.263(16) .
N9 C12 1.298(14) .
N10 C24 1.305(9) .
N10 C25 1.324(10) .
C1 C5 1.380(11) .
C1 C2 1.380(11) .
C1 H1 0.9300 .
C2 C3 1.407(9) .
C2 H2 0.9300 .
C3 C6 1.505(9) .
C4 C5 1.396(9) .
C4 C7 1.492(9) .
C5 H5 0.9300 .
C9 C10 1.337(12) .
C9 C13 1.398(12) .
C10 C11 1.373(16) .
C10 H10 0.9300 .
C11 H11 0.9300 .
C12 C13 1.377(13) .
C12 H12 0.9300 .
C13 H13 0.9300 .
C14 C18 1.392(8) .
C14 C15 1.403(8) .
C15 C16 1.360(8) .
C15 H15 0.9300 .
C16 H16 0.9300 .
C17 C18 1.369(8) .
C17 H17 0.9300 .
C18 H18 0.9300 .
C19 C20 1.370(10) .
C19 C35 1.383(11) 11_556
C19 H19 0.9300 .
C20 C21 1.504(9) .
C22 C23 1.368(10) .
C22 C26 1.382(9) .
C23 C24 1.383(9) .
C23 H23 0.9300 .
C24 H24 0.9300 .
C25 C26 1.382(10) .
C25 H25 0.9300 .
C26 H26 0.9300 .
C27 C28 1.396(9) .
C27 H27 0.9300 .
C28 C29 1.338(9) .
C28 H28 0.9300 .
C29 C30 1.401(8) .
C30 C31 1.374(8) .
C30 H30 0.9300 .
C31 H31 0.9300 .
C32 C33 1.482(9) .
C33 N6 1.340(8) 12_556
C33 C34 1.377(9) .
C34 C35 1.383(11) .
C34 H34 0.9300 .
C35 C19 1.383(11) 12_556
C35 H35 0.9300 .
O1W H1W1 0.85(9) .
O1W H2W1 0.85(8) .

loop_
_geom_torsion_atom_site_label_1
_geom_torsion_atom_site_label_2
_geom_torsion_atom_site_label_3
_geom_torsion_atom_site_label_4
_geom_torsion
_geom_torsion_site_symmetry_1
_geom_torsion_site_symmetry_4
N6 Co N1 C6 174.6(5) . .
N5 Co N1 C6 -6.2(5) . .
N3 Co N1 C6 -103.1(5) 11_556 .
N4 Co N1 C6 94.0(5) . .
N2 Co N1 C6 -8.0(10) . .
N6 Co N1 C9 -9.4(6) . .
N5 Co N1 C9 169.8(6) . .
N3 Co N1 C9 73.0(6) 11_556 .
N4 Co N1 C9 -90.0(6) . .
N2 Co N1 C9 168.0(6) . .
N6 Co N2 C7 169.6(4) . .
N5 Co N2 C7 -9.6(4) . .
N3 Co N2 C7 88.2(4) 11_556 .
N4 Co N2 C7 -108.8(4) . .
N1 Co N2 C7 -7.8(9) . .
N6 Co N2 C14 8.6(4) . .
N5 Co N2 C14 -170.7(4) . .
N3 Co N2 C14 -72.8(4) 11_556 .
N4 Co N2 C14 90.2(4) . .
N1 Co N2 C14 -168.9(6) . .
N6 Co N4 C21 -9.8(5) . .
N5 Co N4 C21 171.6(5) . .
N3 Co N4 C21 -8.8(11) 11_556 .
N2 Co N4 C21 -106.5(5) . .
N1 Co N4 C21 90.4(5) . .
N6 Co N4 C22 -178.3(6) . .
N5 Co N4 C22 3.1(6) . .
N3 Co N4 C22 -177.3(6) 11_556 .
N2 Co N4 C22 85.0(5) . .
N1 Co N4 C22 -78.1(5) . .
N3 Co N5 C4 -80.4(5) 11_556 .
N4 Co N5 C4 99.4(5) . .
N2 Co N5 C4 5.7(4) . .
N1 Co N5 C4 -173.8(5) . .
N3 Co N5 C3 98.3(4) 11_556 .
N4 Co N5 C3 -81.8(5) . .
N2 Co N5 C3 -175.5(4) . .
N1 Co N5 C3 5.0(4) . .
N3 Co N6 C20 -173.5(6) 11_556 .
N4 Co N6 C20 6.2(5) . .
N2 Co N6 C20 100.3(5) . .
N1 Co N6 C20 -80.5(5) . .
N3 Co N6 C33 9.8(5) 11_556 11_556
N4 Co N6 C33 -170.5(5) . 11_556
N2 Co N6 C33 -76.4(5) . 11_556
N1 Co N6 C33 102.8(5) . 11_556
O1W Zn1 N7 C16 135.9(4) . .
O1W Zn1 N7 C16 -44.1(4) 13_556 .
N8 Zn1 N7 C16 -136.0(4) 13_556 .
O1W Zn1 N7 C17 -42.1(4) . .
O1W Zn1 N7 C17 137.9(4) 13_556 .
N8 Zn1 N7 C17 46.0(4) 13_556 .
N8 Zn1 N7 C17 -134.0(4) . .
O1W Zn1 N8 C31 7.9(5) . .
O1W Zn1 N8 C31 -172.1(5) 13_556 .
N7 Zn1 N8 C31 96.8(5) . .
N7 Zn1 N8 C31 -83.2(5) 13_556 .
O1W Zn1 N8 C27 -171.8(5) . .
O1W Zn1 N8 C27 8.2(5) 13_556 .
N7 Zn1 N8 C27 -82.8(5) . .
N7 Zn1 N8 C27 97.2(5) 13_556 .
N9 Zn2 N9 C11 -38.8(15) 2 .
N9 Zn2 N9 C11 87.8(13) 3 .
N9 Zn2 N9 C12 133.9(9) 2 .
N9 Zn2 N9 C12 -99.4(10) 3 .
C5 C1 C2 C3 -0.9(11) . .
C4 N5 C3 C2 -0.8(9) . .
Co N5 C3 C2 -179.6(5) . .
C4 N5 C3 C6 175.7(6) . .
Co N5 C3 C6 -3.1(7) . .
C1 C2 C3 N5 1.5(10) . .
C1 C2 C3 C6 -174.5(7) . .
C3 N5 C4 C5 -0.5(9) . .
Co N5 C4 C5 178.2(5) . .
C3 N5 C4 C7 -179.9(5) . .
Co N5 C4 C7 -1.2(7) . .
C2 C1 C5 C4 -0.4(12) . .
N5 C4 C5 C1 1.1(11) . .
C7 C4 C5 C1 -179.6(7) . .
C9 N1 C6 O1 5.1(11) . .
Co N1 C6 O1 -178.4(7) . .
C9 N1 C6 C3 -170.4(6) . .
Co N1 C6 C3 6.1(7) . .
N5 C3 C6 O1 -178.1(6) . .
C2 C3 C6 O1 -1.8(11) . .
N5 C3 C6 N1 -2.2(8) . .
C2 C3 C6 N1 174.1(6) . .
C14 N2 C7 O2 -7.8(10) . .
Co N2 C7 O2 -169.7(6) . .
C14 N2 C7 C4 173.1(5) . .
Co N2 C7 C4 11.1(6) . .
N5 C4 C7 O2 174.1(6) . .
C5 C4 C7 O2 -5.2(11) . .
N5 C4 C7 N2 -6.7(8) . .
C5 C4 C7 N2 174.0(7) . .
C6 N1 C9 C10 -57.0(13) . .
Co N1 C9 C10 127.1(11) . .
C6 N1 C9 C13 124.5(9) . .
Co N1 C9 C13 -51.5(10) . .
C13 C9 C10 C11 -3(2) . .
N1 C9 C10 C11 178.1(14) . .
C12 N9 C11 C10 15(3) . .
Zn2 N9 C11 C10 -172.1(14) . .
C9 C10 C11 N9 -7(3) . .
C11 N9 C12 C13 -14(2) . .
Zn2 N9 C12 C13 172.8(10) . .
N9 C12 C13 C9 4.2(19) . .
C10 C9 C13 C12 4.3(16) . .
N1 C9 C13 C12 -177.1(9) . .
C7 N2 C14 C18 -47.8(8) . .
Co N2 C14 C18 112.6(6) . .
C7 N2 C14 C15 136.1(6) . .
Co N2 C14 C15 -63.5(6) . .
C18 C14 C15 C16 -5.0(9) . .
N2 C14 C15 C16 171.2(5) . .
C17 N7 C16 C15 1.6(8) . .
Zn1 N7 C16 C15 -176.4(5) . .
C14 C15 C16 N7 2.9(9) . .
C16 N7 C17 C18 -4.0(8) . .
Zn1 N7 C17 C18 174.1(4) . .
N7 C17 C18 C14 1.7(9) . .
C15 C14 C18 C17 2.9(8) . .
N2 C14 C18 C17 -173.3(5) . .
C33 N6 C20 C19 0.4(11) 11_556 .
Co N6 C20 C19 -176.1(7) . .
C33 N6 C20 C21 174.5(6) 11_556 .
Co N6 C20 C21 -2.1(8) . .
C35 C19 C20 N6 -0.6(14) 11_556 .
C35 C19 C20 C21 -173.6(9) 11_556 .
C22 N4 C21 O4 -5.3(12) . .
Co N4 C21 O4 -174.5(7) . .
C22 N4 C21 C20 180.0(6) . .
Co N4 C21 C20 10.8(8) . .
N6 C20 C21 O4 179.1(8) . .
C19 C20 C21 O4 -7.4(14) . .
N6 C20 C21 N4 -5.8(9) . .
C19 C20 C21 N4 167.7(8) . .
C21 N4 C22 C23 130.0(7) . .
Co N4 C22 C23 -61.8(8) . .
C21 N4 C22 C26 -51.9(9) . .
Co N4 C22 C26 116.3(6) . .
C26 C22 C23 C24 -1.9(10) . .
N4 C22 C23 C24 176.3(6) . .
C25 N10 C24 C23 -2.9(11) . .
C22 C23 C24 N10 3.2(11) . .
C24 N10 C25 C26 1.5(11) . .
C23 C22 C26 C25 0.6(10) . .
N4 C22 C26 C25 -177.5(7) . .
N10 C25 C26 C22 -0.4(12) . .
C31 N8 C27 C28 -0.2(9) . .
Zn1 N8 C27 C28 179.5(5) . .
N8 C27 C28 C29 1.3(10) . .
C27 C28 C29 C30 -0.5(10) . .
C27 C28 C29 N3 -179.4(6) . .
C32 N3 C29 C28 58.0(8) . .
Co N3 C29 C28 -112.7(6) 12_556 .
C32 N3 C29 C30 -120.9(6) . .
Co N3 C29 C30 68.4(7) 12_556 .
C28 C29 C30 C31 -1.3(9) . .
N3 C29 C30 C31 177.6(6) . .
C27 N8 C31 C30 -1.8(9) . .
Zn1 N8 C31 C30 178.5(5) . .
C29 C30 C31 N8 2.7(10) . .
C29 N3 C32 O3 -2.7(9) . .
Co N3 C32 O3 169.1(5) 12_556 .
C29 N3 C32 C33 173.5(5) . .
Co N3 C32 C33 -14.7(6) 12_556 .
O3 C32 C33 N6 -176.5(6) . 12_556
N3 C32 C33 N6 7.1(8) . 12_556
O3 C32 C33 C34 4.8(11) . .
N3 C32 C33 C34 -171.6(7) . .
N6 C33 C34 C35 0.9(12) 12_556 .
C32 C33 C34 C35 179.6(8) . .
C33 C34 C35 C19 -0.8(15) . 12_556

loop_
_platon_squeeze_void_nr
_platon_squeeze_void_average_x
_platon_squeeze_void_average_y
_platon_squeeze_void_average_z
_platon_squeeze_void_volume
_platon_squeeze_void_count_electrons
1 0.000 0.333 0.815 573.6 27.4
2 0.000 0.667 0.723 570.9 28.4
3 0.018 0.083 1.002 10.6 0.4
4 0.049 0.949 0.492 24.7 1.2
5 0.051 0.101 0.492 25.3 1.3
6 0.064 0.982 0.002 10.7 0.4
7 0.104 0.052 0.510 21.2 0.8
8 0.083 0.064 0.998 10.7 0.5
9 0.334 0.333 0.182 571.0 28.3
10 0.334 0.000 0.810 569.0 27.4
11 0.233 0.617 0.159 23.1 1.2
12 0.250 0.602 0.669 11.4 0.4
13 0.287 0.722 0.180 21.7 1.1
14 0.285 0.564 0.171 21.4 1.1
15 0.269 0.685 0.665 11.0 0.5
16 0.315 0.584 0.665 11.0 0.4
17 0.388 0.619 0.162 21.9 0.8
18 0.352 0.750 0.669 11.3 0.5
19 0.389 0.769 0.154 21.9 0.8
20 0.398 0.648 0.669 11.3 0.5
21 0.438 0.718 0.176 20.5 1.1
22 0.416 0.731 0.665 11.0 0.5
23 0.667 0.999 0.847 568.3 28.4
24 0.667 0.667 0.419 566.9 27.4
25 0.566 0.284 0.825 23.0 1.3
26 0.584 0.269 0.335 10.9 0.5
27 0.620 0.389 0.846 21.7 1.0
28 0.619 0.231 0.838 21.4 0.8
29 0.602 0.352 0.331 11.3 0.4
30 0.648 0.250 0.331 11.5 0.4
31 0.721 0.285 0.829 22.1 1.1
32 0.685 0.416 0.335 10.9 0.5
33 0.722 0.435 0.820 22.0 1.0
34 0.731 0.315 0.335 11.0 0.5
35 0.771 0.385 0.843 20.3 0.8
36 0.750 0.398 0.331 11.4 0.5
37 0.899 0.951 0.492 24.1 1.2
38 0.948 0.052 0.510 19.9 0.5
39 0.917 0.935 0.002 10.7 0.4
40 0.948 0.896 0.510 20.1 0.6
41 0.935 0.018 -0.002 10.6 0.4
42 0.982 0.917 0.998 10.8 0.4
